data_2206323
loop_
_publ_author_name
'Apinpus, Rujiwatra'
'Jumras, Limtrakul'

_publ_section_title
;
 Ethane-1,2-diaminium hexaaquazinc(II) sulfate
;
_journal_issue 7
_journal_name_full 'Acta Crystallographica Section E'
_journal_page_first m1403
_journal_page_last m1404
_journal_paper_doi 10.1107/S1600536805019604
_journal_volume 61
_journal_year 2005
_chemical_formula_iupac '(C2 H10 N2) [Zn (H2 O)6] (S O4)2'
_chemical_formula_moiety 'C2 H10 N2 2+, H12 O6 Zn 2+, 2O4 S 2-'
_chemical_formula_sum 'C2 H22 N2 O14 S2 Zn'
_chemical_formula_weight 427.71
_chemical_name_common 'ethylenediammonium hexaaquazinc(II) sulfate'
_chemical_name_systematic
;
Ethane-1,2-diaminium hexaaquazinc(II) sulfate
;
_space_group_IT_number 14
_symmetry_cell_setting monoclinic
_symmetry_space_group_name_Hall '-P 2yn'
_symmetry_space_group_name_H-M 'P 1 21/n 1'
_atom_sites_solution_hydrogens geom
_atom_sites_solution_primary direct
_atom_sites_solution_secondary difmap
_cell_angle_alpha 90.00
_cell_angle_beta 101.1540(10)
_cell_angle_gamma 90.00
_cell_formula_units_Z 2
_cell_length_a 8.1827(6)
_cell_length_b 7.0914(5)
_cell_length_c 13.1674(9)
_cell_measurement_reflns_used 1676
_cell_measurement_temperature 293(2)
_cell_measurement_theta_max 28.22
_cell_measurement_theta_min 1.58
_cell_volume 749.63(9)
_computing_cell_refinement 'SCALEPACK (Otwinowski & Minor, 1997)'
_computing_data_collection 'COLLECT (Nonius, 1998)'
_computing_data_reduction 'SCALEPACK and DENZO (Otwinowski & Minor, 1997)'
_computing_molecular_graphics 'ORTEP-3 for Windows (Farrugia, 1997)'
_computing_publication_material 'WinGX (Farrugia, 1999)'
_computing_structure_refinement 'SHELXL97 (Sheldrick, 1997)'
_computing_structure_solution 'SHELXS97 (Sheldrick, 1997)'
_diffrn_ambient_temperature 293(2)
_diffrn_detector_area_resol_mean 9
_diffrn_measured_fraction_theta_full 1.00
_diffrn_measured_fraction_theta_max 1.00
_diffrn_measurement_device_type 'Nonius KappaCCD'
_diffrn_measurement_method '\f and \w'
_diffrn_radiation_monochromator graphite
_diffrn_radiation_source 'fine-focus sealed tube'
_diffrn_radiation_type MoK\a
_diffrn_radiation_wavelength 0.71073
_diffrn_reflns_av_R_equivalents 0.0225
_diffrn_reflns_av_sigmaI/netI 0.0255
_diffrn_reflns_limit_h_max 9
_diffrn_reflns_limit_h_min -9
_diffrn_reflns_limit_k_max 5
_diffrn_reflns_limit_k_min -8
_diffrn_reflns_limit_l_max 15
_diffrn_reflns_limit_l_min -15
_diffrn_reflns_number 3753
_diffrn_reflns_theta_full 25.2
_diffrn_reflns_theta_max 25.2
_diffrn_reflns_theta_min 2.7
_diffrn_standards_number 0
_exptl_absorpt_coefficient_mu 1.989
_exptl_absorpt_correction_type none
_exptl_crystal_colour colorless
_exptl_crystal_density_diffrn 1.895
_exptl_crystal_density_method 'not measured'
_exptl_crystal_description 'platelet '
_exptl_crystal_F_000 444
_exptl_crystal_size_max 0.17
_exptl_crystal_size_mid 0.05
_exptl_crystal_size_min 0.03
_refine_diff_density_max 0.55
_refine_diff_density_min -0.42
_refine_ls_extinction_method none
_refine_ls_goodness_of_fit_ref 1.139
_refine_ls_hydrogen_treatment constr
_refine_ls_matrix_type full
_refine_ls_number_parameters 97
_refine_ls_number_reflns 1352
_refine_ls_number_restraints 0
_refine_ls_restrained_S_all 1.139
_refine_ls_R_factor_all 0.024
_refine_ls_R_factor_gt 0.024
_refine_ls_shift/su_max 0.001
_refine_ls_shift/su_mean 0.000
_refine_ls_structure_factor_coef Fsqd
_refine_ls_weighting_details 'calc w = 1/[\s^2^(Fo^2^)+(0.0267P)^2^+0.7365P] where P = (Fo^2^+2Fc^2^)/3'
_refine_ls_weighting_scheme calc
_refine_ls_wR_factor_gt 0.064
_refine_ls_wR_factor_ref 0.064
_reflns_number_gt 1308
_reflns_number_total 1352
_reflns_threshold_expression I>2\s(I)
_cod_data_source_file xu6014.cif
_cod_data_source_block I
_cod_depositor_comments
;
The following automatic conversions were performed:

'_chemical_melting_point' value 'not measured' was changed to '?' -
the value is undefined or not given.

Automatic conversion script
Id: cif_fix_values 1646 2011-03-28 12:23:43Z adriana 

The following automatic conversions were performed:

'_chemical_melting_point' value 'not measured' was changed to '?' -
the value is undefined or not given.

Automatic conversion script
Id: cif_fix_values 1715 2011-07-08 13:25:40Z adriana 
;
_cod_original_sg_symbol_H-M 'P 21/n'
_cod_database_code 2206323
_cod_database_fobs_code 2206323

loop_
_symmetry_equiv_pos_as_xyz
'x, y, z'
'-x+1/2, y+1/2, -z+1/2'
'-x, -y, -z'
'x-1/2, -y-1/2, z-1/2'

loop_
_atom_site_label
_atom_site_fract_x
_atom_site_fract_y
_atom_site_fract_z
_atom_site_U_iso_or_equiv
_atom_site_adp_type
_atom_site_calc_flag
_atom_site_refinement_flags
_atom_site_occupancy
_atom_site_type_symbol
Zn 0.5000 0.0000 0.5000 0.01070(13) Uani d S 1 Zn
S 0.00803(6) 0.06362(7) 0.71577(4) 0.01111(14) Uani d . 1 S
O1 0.56222(16) 0.1414(2) 0.64194(10) 0.0147(3) Uani d . 1 O
H3 0.5128 0.2583 0.6460 0.022 Uiso d R 1 H
H4 0.6719 0.1666 0.6623 0.022 Uiso d R 1 H
O2 0.26596(16) -0.0685(2) 0.53179(10) 0.0140(3) Uani d . 1 O
H5 0.1843 -0.0341 0.4825 0.021 Uiso d R 1 H
H6 0.2264 -0.0123 0.5834 0.021 Uiso d R 1 H
O3 0.38732(16) 0.24721(19) 0.43211(10) 0.0145(3) Uani d . 1 O
H7 0.3120 0.2147 0.3852 0.022 Uiso d R 1 H
H8 0.4506 0.3225 0.4039 0.022 Uiso d R 1 H
O4 -0.10587(16) 0.22731(19) 0.70232(11) 0.0148(3) Uani d . 1 O
O5 0.03920(18) -0.00057(18) 0.82442(11) 0.0144(3) Uani d . 1 O
O6 0.16802(17) 0.1184(2) 0.68848(10) 0.0153(3) Uani d . 1 O
O7 -0.07003(17) -0.0897(2) 0.64620(11) 0.0143(3) Uani d . 1 O
N1 0.0632(2) 0.5440(2) 0.64290(13) 0.0140(4) Uani d . 1 N
H1A 0.1606 0.5483 0.6829 0.021 Uiso d R 1 H
H1B 0.0153 0.6589 0.6476 0.021 Uiso d R 1 H
H1C 0.0061 0.4653 0.6629 0.021 Uiso d R 1 H
C2 0.0849(2) 0.5002(3) 0.53602(15) 0.0140(4) Uani d . 1 C
H2A 0.1372 0.3777 0.5346 0.021 Uiso calc R 1 H
H2B 0.1563 0.5939 0.5132 0.021 Uiso calc R 1 H

loop_
_atom_site_aniso_label
_atom_site_aniso_U_11
_atom_site_aniso_U_22
_atom_site_aniso_U_33
_atom_site_aniso_U_12
_atom_site_aniso_U_13
_atom_site_aniso_U_23
Zn 0.01208(19) 0.0104(2) 0.00916(19) 0.00001(11) 0.00080(13) -0.00012(11)
S 0.0121(2) 0.0100(3) 0.0103(3) -0.00005(18) -0.00027(18) -0.00053(18)
O1 0.0147(7) 0.0141(7) 0.0138(7) 0.0007(6) -0.0012(5) -0.0028(6)
O2 0.0136(7) 0.0163(7) 0.0116(7) -0.0006(6) 0.0011(5) 0.0001(6)
O3 0.0163(7) 0.0136(7) 0.0126(7) -0.0016(6) 0.0001(5) 0.0014(5)
O4 0.0147(7) 0.0109(7) 0.0177(7) 0.0017(6) 0.0004(5) 0.0003(6)
O5 0.0189(8) 0.0129(8) 0.0106(7) -0.0002(5) 0.0008(6) 0.0011(5)
O6 0.0156(7) 0.0158(7) 0.0140(7) -0.0013(6) 0.0018(5) -0.0012(6)
O7 0.0155(7) 0.0113(7) 0.0143(7) 0.0001(6) -0.0016(6) -0.0026(6)
N1 0.0159(8) 0.0112(8) 0.0133(8) -0.0011(7) -0.0010(7) 0.0001(7)
C2 0.0140(11) 0.0144(11) 0.0125(10) -0.0003(7) -0.0006(9) 0.0001(7)

loop_
_atom_type_symbol
_atom_type_description
_atom_type_scat_dispersion_real
_atom_type_scat_dispersion_imag
_atom_type_scat_source
C C 0.0033 0.0000 'International Tables Vol C Tables 4.2.6.8 and 6.1.1.4'
H H 0.0000 0.0000 'International Tables Vol C Tables 4.2.6.8 and 6.1.1.4'
N N 0.0061 0.0000 'International Tables Vol C Tables 4.2.6.8 and 6.1.1.4'
O O 0.0106 0.0000 'International Tables Vol C Tables 4.2.6.8 and 6.1.1.4'
S S 0.1246 0.0000 'International Tables Vol C Tables 4.2.6.8 and 6.1.1.4'
Zn Zn 0.2839 0.0000 'International Tables Vol C Tables 4.2.6.8 and 6.1.1.4'

loop_
_geom_angle_atom_site_label_1
_geom_angle_atom_site_label_2
_geom_angle_atom_site_label_3
_geom_angle_site_symmetry_1
_geom_angle_site_symmetry_3
_geom_angle
O2 Zn O2 . 3_656 180.0
O2 Zn O1 . . 90.38(5)
O2 Zn O1 3_656 . 89.62(5)
O2 Zn O1 . 3_656 89.62(5)
O2 Zn O1 3_656 3_656 90.38(5)
O1 Zn O1 . 3_656 180.0
O2 Zn O3 . 3_656 93.69(5)
O2 Zn O3 3_656 3_656 86.31(5)
O1 Zn O3 . 3_656 90.52(5)
O1 Zn O3 3_656 3_656 89.48(5)
O2 Zn O3 . . 86.31(5)
O2 Zn O3 3_656 . 93.69(5)
O1 Zn O3 . . 89.48(5)
O1 Zn O3 3_656 . 90.52(5)
O3 Zn O3 3_656 . 180.00(7)
O6 S O5 . . 108.81(8)
O6 S O4 . . 109.43(8)
O5 S O4 . . 110.19(8)
O6 S O7 . . 109.81(8)
O5 S O7 . . 110.20(8)
O4 S O7 . . 108.39(8)
Zn O1 H3 . . 116.4
Zn O1 H4 . . 114.5
H3 O1 H4 . . 103.1
Zn O2 H5 . . 112.7
Zn O2 H6 . . 121.6
H5 O2 H6 . . 95.8
Zn O3 H7 . . 106.9
Zn O3 H8 . . 116.3
H7 O3 H8 . . 105.8
C2 N1 H1A . . 108.6
C2 N1 H1B . . 112.6
H1A N1 H1B . . 106.5
C2 N1 H1C . . 110.4
H1A N1 H1C . . 110.4
H1B N1 H1C . . 108.2
N1 C2 C2 . 3_566 109.2(2)
N1 C2 H2A . . 109.8
C2 C2 H2A 3_566 . 109.8
N1 C2 H2B . . 109.8
C2 C2 H2B 3_566 . 109.8
H2A C2 H2B . . 108.3

loop_
_geom_bond_atom_site_label_1
_geom_bond_atom_site_label_2
_geom_bond_site_symmetry_2
_geom_bond_distance
Zn O2 . 2.0950(13)
Zn O2 3_656 2.0950(13)
Zn O1 . 2.0953(13)
Zn O1 3_656 2.0953(13)
Zn O3 3_656 2.0985(13)
Zn O3 . 2.0985(14)
S O6 . 1.4752(14)
S O5 . 1.4758(14)
S O4 . 1.4777(14)
S O7 . 1.4843(14)
O1 H3 . 0.9282
O1 H4 . 0.9031
O2 H5 . 0.8713
O2 H6 . 0.9010
O3 H7 . 0.8171
O3 H8 . 0.8750
N1 C2 . 1.485(3)
N1 H1A . 0.8666
N1 H1B . 0.9112
N1 H1C . 0.8048
C2 C2 3_566 1.524(4)
C2 H2A . 0.9700
C2 H2B . 0.9700

loop_
_geom_hbond_atom_site_label_D
_geom_hbond_atom_site_label_H
_geom_hbond_atom_site_label_A
_geom_hbond_site_symmetry_A
_geom_hbond_distance_DH
_geom_hbond_distance_HA
_geom_hbond_distance_DA
_geom_hbond_angle_DHA
_geom_hbond_publ_flag
O1 H3 O5 2_556 0.93 1.82 2.7335(19) 167 y
O1 H4 O4 1_655 0.90 1.84 2.7466(19) 178 y
O2 H5 O7 3_556 0.87 1.98 2.8052(19) 159 y
O2 H6 O6 . 0.90 1.80 2.701(2) 173 y
O3 H7 O7 3_556 0.82 2.14 2.8312(19) 143 y
O3 H8 O5 4_665 0.87 1.87 2.7322(19) 167 y
N1 H1A O6 2_556 0.87 2.04 2.856(2) 156 y
N1 H1A O5 2_556 0.87 2.50 3.214(2) 140 y
N1 H1B O7 1_565 0.91 1.91 2.820(2) 173 y
N1 H1C O4 . 0.80 2.03 2.826(2) 168 y
